data_7133267
loop_
_publ_author_name
'Wang, Ru-Jia'
'Zheng, Fan'
'Liu, Xiao-Long'
'Wu, Yu-Lan'
'Jin, Jia-Ming'
'Li, Ze-Yan'
'Chen, Wen-Cheng'
'Huo, Yanping'

_publ_section_title
;
 A through-space charge transfer pyrene-based fluorophore with
 anti-quenching behavior for deep-blue organic light-emitting devices.
;
_journal_issue 61
_journal_name_full 'Chemical communications (Cambridge, England)'
_journal_page_first 7946
_journal_page_last 7949
_journal_paper_doi 10.1039/d4cc02880e
_journal_volume 60
_journal_year 2024
_chemical_formula_moiety 'C H2 Cl2, C47 H29 N'
_chemical_formula_sum 'C48 H31 Cl2 N'
_chemical_formula_weight 692.64
_space_group_crystal_system triclinic
_space_group_IT_number 2
_space_group_name_Hall '-P 1'
_space_group_name_H-M_alt 'P -1'
_atom_sites_solution_hydrogens geom
_atom_sites_solution_primary direct
_audit_creation_date 2024-03-16
_audit_creation_method
;
Olex2 1.5-beta
(compiled 2022.04.07 svn.rca3783a0 for OlexSys, GUI svn.r6439)
;
_audit_update_record
;
2024-06-10 deposited with the CCDC.	2024-07-03 downloaded from the CCDC.
;
_cell_angle_alpha 96.998(2)
_cell_angle_beta 104.429(2)
_cell_angle_gamma 106.090(2)
_cell_formula_units_Z 2
_cell_length_a 10.6735(3)
_cell_length_b 11.3393(3)
_cell_length_c 15.9814(5)
_cell_measurement_reflns_used 10568
_cell_measurement_temperature 293.15
_cell_measurement_theta_max 76.5060
_cell_measurement_theta_min 4.0950
_cell_volume 1761.56(9)
_computing_cell_refinement 'CrysAlisPro 1.171.42.73a (Rigaku OD, 2022)'
_computing_data_collection 'CrysAlisPro 1.171.42.73a (Rigaku OD, 2022)'
_computing_data_reduction 'CrysAlisPro 1.171.42.73a (Rigaku OD, 2022)'
_computing_molecular_graphics 'Olex2 1.5-beta (Dolomanov et al., 2009)'
_computing_publication_material 'Olex2 1.5-beta (Dolomanov et al., 2009)'
_computing_structure_refinement 'SHELXL 2018/3 (Sheldrick, 2015)'
_computing_structure_solution 'SHELXS  (Sheldrick, 2008)'
_diffrn_ambient_temperature 293.15
_diffrn_detector 'Hybrid Pixel Array Detector'
_diffrn_detector_area_resol_mean 10.0000
_diffrn_detector_type HyPix
_diffrn_measured_fraction_theta_full 0.999
_diffrn_measured_fraction_theta_max 0.961
_diffrn_measurement_details
;
List of Runs (angles in degrees, time in seconds):

  # Type    Start    End  Width  t~exp~   \w     \q     \k     \f   Frames
#--------------------------------------------------------------------------
  1  \w     36.00 111.00   0.50    0.30    --  104.75-125.00-120.00  150
  2  \w     40.00  87.00   0.50    0.30    --  104.75-125.00   0.00   94
  3  \w     36.00  62.00   0.50    0.30    --  104.75-125.00  30.00   52
  4  \w     76.00 110.00   0.50    0.30    --  104.75-125.00  30.00   68
  5  \w     45.00 110.00   0.50    0.30    --  104.75-125.00  90.00  130
  6  \w     39.00 103.00   0.50    0.30    --  104.75 -99.00 150.00  128
  7  \w     37.00  93.00   0.50    0.30    --  104.75 -99.00 120.00  112
  8  \w     53.00  89.00   0.50    0.30    --  104.75 -99.00  90.00   72
  9  \w     44.00 104.00   0.50    0.30    --  104.75 -99.00   0.00  120
 10  \w    -16.00  66.00   0.50    0.18    --   48.13 -97.00-179.00  164
 11  \w     66.00  92.00   0.50    0.30    --  104.75 -97.00-179.00   52
 12  \w     37.00  80.00   0.50    0.30    --  104.75 -99.00-120.00   86
 13  \w     36.00 102.00   0.50    0.30    --  104.75 -77.00-120.00  132
 14  \w    -25.00   0.00   0.50    0.18    --   48.13 -19.00-180.00   50
 15  \w     40.00  68.00   0.50    0.30    --  104.75 -57.00   0.00   56
 16  \w     94.00 176.00   0.50    0.30    --  104.75  38.00  90.00  164
 17  \w     94.00 170.00   0.50    0.30    --  104.75  38.00  30.00  152
 18  \w     90.00 175.00   0.50    0.30    --  104.75  97.00 -72.00  170
 19  \w    144.00 170.00   0.50    0.30    --  104.75  38.00-150.00   52
 20  \w    113.00 138.00   0.50    0.30    --  104.75  38.00-150.00   50
 21  \w    -39.00   9.00   0.50    0.18    --  -48.13  38.00 -60.00   96
 22  \w    -20.00  16.00   0.50    0.18    --  -48.13  19.00  60.00   72
 23  \w    -13.00  25.00   0.50    0.18    --  -48.13  19.00   0.00   76
 24  \w    -19.00  12.00   0.50    0.18    --  -48.13  19.00-150.00   62
 25  \w    -36.00  20.00   0.50    0.18    --  -48.13  97.00 -72.00  112
 26  \w    -45.00 -18.00   0.50    0.18    --  -48.13 125.00  30.00   54
 27  \w   -128.00 -98.00   0.50    0.30    -- -104.00 147.00-128.59   60
 28  \w    -70.00 -42.00   0.50    0.30    -- -104.00  97.00 -72.00   56
 29  \w    -91.00 -61.00   0.50    0.18    --  -48.13 125.00  30.00   60
 30  \w    -87.00 -61.00   0.50    0.30    -- -104.00  77.00 150.00   52
 31  \w    -63.00 -34.00   0.50    0.30    -- -104.00  57.00 150.00   58
 32  \w    -58.00 -32.00   0.50    0.30    -- -104.00  57.00  60.00   52
 33  \w   -173.00-115.00   0.50    0.30    -- -104.00 -38.00  30.00  116
 34  \w   -175.00 -93.00   0.50    0.30    -- -104.00 -38.00 -90.00  164
 35  \w    -70.00 -34.00   0.50    0.18    --  -48.13 -57.00-120.00   72
 36  \w   -108.00 -82.00   0.50    0.18    --  -48.13 -57.00-120.00   52
 37  \w   -171.00-127.00   0.50    0.30    -- -104.00 -19.00-180.00   88
 38  \w   -140.00 -88.00   0.50    0.30    -- -104.00 -97.00-179.00  104
;
_diffrn_measurement_device 'four-circle diffractometer'
_diffrn_measurement_device_type 'XtaLAB Synergy R, DW system, HyPix'
_diffrn_measurement_method '\w scans'
_diffrn_orient_matrix_type 'CrysAlisPro convention (1999,Acta A55,543-557)'
_diffrn_orient_matrix_UB_11 0.0402109000
_diffrn_orient_matrix_UB_12 0.0969654000
_diffrn_orient_matrix_UB_13 -0.0562646000
_diffrn_orient_matrix_UB_21 -0.0241581000
_diffrn_orient_matrix_UB_22 -0.1069699000
_diffrn_orient_matrix_UB_23 -0.0775037000
_diffrn_orient_matrix_UB_31 -0.1501451000
_diffrn_orient_matrix_UB_32 -0.0052417000
_diffrn_orient_matrix_UB_33 -0.0342094000
_diffrn_radiation_monochromator mirror
_diffrn_radiation_probe x-ray
_diffrn_radiation_type 'Cu K\a'
_diffrn_radiation_wavelength 1.54184
_diffrn_reflns_av_R_equivalents 0.0276
_diffrn_reflns_av_unetI/netI 0.0320
_diffrn_reflns_Laue_measured_fraction_full 0.999
_diffrn_reflns_Laue_measured_fraction_max 0.961
_diffrn_reflns_limit_h_max 9
_diffrn_reflns_limit_h_min -13
_diffrn_reflns_limit_k_max 14
_diffrn_reflns_limit_k_min -14
_diffrn_reflns_limit_l_max 20
_diffrn_reflns_limit_l_min -20
_diffrn_reflns_number 21806
_diffrn_reflns_point_group_measured_fraction_full 0.999
_diffrn_reflns_point_group_measured_fraction_max 0.961
_diffrn_reflns_theta_full 67.684
_diffrn_reflns_theta_max 76.797
_diffrn_reflns_theta_min 2.917
_diffrn_source 'Rotating-anode X-ray tube'
_diffrn_source_type 'Rigaku (Cu) X-ray Source'
_exptl_absorpt_coefficient_mu 1.929
_exptl_absorpt_correction_T_max 1.00000
_exptl_absorpt_correction_T_min 0.65113
_exptl_absorpt_correction_type multi-scan
_exptl_absorpt_process_details
;
CrysAlisPro 1.171.42.73a (Rigaku Oxford Diffraction, 2022)
Empirical absorption correction using spherical harmonics,
implemented in SCALE3 ABSPACK scaling algorithm.
;
_exptl_crystal_colour 'light colourless'
_exptl_crystal_density_diffrn 1.306
_exptl_crystal_description block
_exptl_crystal_F_000 720
_exptl_crystal_size_max 0.15
_exptl_crystal_size_mid 0.13
_exptl_crystal_size_min 0.12
_refine_diff_density_max 0.695
_refine_diff_density_min -0.629
_refine_diff_density_rms 0.044
_refine_ls_extinction_coef 0.0011(3)
_refine_ls_extinction_expression Fc^*^=kFc[1+0.001xFc^2^\l^3^/sin(2\q)]^-1/4^
_refine_ls_extinction_method 'SHELXL-2018/3 (Sheldrick 2018)'
_refine_ls_goodness_of_fit_ref 1.080
_refine_ls_hydrogen_treatment constr
_refine_ls_matrix_type full
_refine_ls_number_parameters 461
_refine_ls_number_reflns 7137
_refine_ls_number_restraints 0
_refine_ls_restrained_S_all 1.080
_refine_ls_R_factor_all 0.0718
_refine_ls_R_factor_gt 0.0602
_refine_ls_shift/su_max 0.001
_refine_ls_shift/su_mean 0.000
_refine_ls_structure_factor_coef Fsqd
_refine_ls_weighting_details 'w=1/[\s^2^(Fo^2^)+(0.0986P)^2^+0.5238P] where P=(Fo^2^+2Fc^2^)/3'
_refine_ls_weighting_scheme calc
_refine_ls_wR_factor_gt 0.1777
_refine_ls_wR_factor_ref 0.1896
_reflns_Friedel_coverage 0.000
_reflns_number_gt 5649
_reflns_number_total 7137
_reflns_threshold_expression 'I > 2\s(I)'
_cod_data_source_file d4cc02880e2.cif
_cod_data_source_block wrj
_cod_depositor_comments 'Adding full bibliography for 7133267.cif.'
_cod_database_code 7133267
_shelx_shelxl_version_number 2018/3
_shelx_space_group_comment
;
The symmetry employed for this shelxl refinement is uniquely defined
by the following loop, which should always be used as a source of
symmetry information in preference to the above space-group names.
They are only intended as comments.
;
_olex2_refinement_description
;
1. Fixed Uiso
 At 1.2 times of:
  All C(H) groups, All C(H,H) groups
2.a Secondary CH2 refined with riding coordinates:
 C46(H46A,H46B)
2.b Aromatic/amide H refined with riding coordinates:
 C2(H2), C3(H3), C4(H4), C7(H7), C8(H8), C9(H9), C10(H10), C14(H14), C15(H15),
 C16(H16), C17(H17), C20(H20), C21(H21), C22(H22), C23(H23), C26(H26), C27(H27),
  C28(H28), C29(H29), C30(H30), C33(H33), C34(H34), C36(H36), C37(H37),
 C42(H42), C43(H43), C44(H44), C45(H45), C48(H48)
;
_olex2_submission_special_instructions 'No special instructions were received'
_oxdiff_exptl_absorpt_empirical_details
;
Empirical correction (ABSPACK) includes:
- Absorption correction using spherical harmonics
- Frame scaling
;
_oxdiff_exptl_absorpt_empirical_full_max 1.649
_oxdiff_exptl_absorpt_empirical_full_min 0.647

loop_
_space_group_symop_operation_xyz
'x, y, z'
'-x, -y, -z'

loop_
_atom_site_label
_atom_site_type_symbol
_atom_site_fract_x
_atom_site_fract_y
_atom_site_fract_z
_atom_site_U_iso_or_equiv
_atom_site_adp_type
_atom_site_occupancy
_atom_site_site_symmetry_order
_atom_site_calc_flag
_atom_site_refinement_flags_posn
_atom_site_refinement_flags_adp
_atom_site_refinement_flags_occupancy
_atom_site_disorder_assembly
_atom_site_disorder_group
Cl1 Cl 0.87393(14) 0.08108(12) 0.72753(12) 0.1515(6) Uani 1 1 d . . . . .
Cl2 Cl 0.92811(13) 0.17567(15) 0.57541(10) 0.1730(7) Uani 1 1 d . . . . .
C46 C 0.9924(4) 0.1413(4) 0.6754(3) 0.1162(13) Uani 1 1 d . . . . .
H46A H 1.059105 0.217228 0.714035 0.139 Uiso 1 1 calc R U . . .
H46B H 1.040061 0.081470 0.666847 0.139 Uiso 1 1 calc R U . . .
N1 N 0.80681(16) 0.41733(16) 0.30541(11) 0.0478(4) Uani 1 1 d . . . . .
C1 C 0.36533(19) 0.55954(19) 0.22926(13) 0.0473(4) Uani 1 1 d . . . . .
C2 C 0.2277(2) 0.5307(2) 0.18466(16) 0.0596(6) Uani 1 1 d . . . . .
H2 H 0.182152 0.588357 0.192213 0.072 Uiso 1 1 calc R U . . .
C3 C 0.1600(2) 0.4155(3) 0.12912(16) 0.0656(6) Uani 1 1 d . . . . .
H3 H 0.068194 0.395657 0.098086 0.079 Uiso 1 1 calc R U . . .
C4 C 0.2270(2) 0.3293(2) 0.11905(14) 0.0588(5) Uani 1 1 d . . . . .
H4 H 0.179020 0.251739 0.081433 0.071 Uiso 1 1 calc R U . . .
C5 C 0.36558(18) 0.35521(19) 0.16398(13) 0.0468(4) Uani 1 1 d . . . . .
C6 C 0.4588(2) 0.67096(19) 0.29448(14) 0.0497(5) Uani 1 1 d . . . . .
C7 C 0.4403(3) 0.7826(2) 0.32780(18) 0.0669(7) Uani 1 1 d . . . . .
H7 H 0.356335 0.795302 0.308398 0.080 Uiso 1 1 calc R U . . .
C8 C 0.5477(4) 0.8730(2) 0.38946(19) 0.0766(8) Uani 1 1 d . . . . .
H8 H 0.536542 0.948019 0.411409 0.092 Uiso 1 1 calc R U . . .
C9 C 0.6720(3) 0.8543(2) 0.41941(19) 0.0760(7) Uani 1 1 d . . . . .
H9 H 0.743638 0.916912 0.461315 0.091 Uiso 1 1 calc R U . . .
C10 C 0.6919(2) 0.7430(2) 0.38777(15) 0.0594(5) Uani 1 1 d . . . . .
H10 H 0.775472 0.730095 0.408550 0.071 Uiso 1 1 calc R U . . .
C11 C 0.5844(2) 0.65247(18) 0.32486(13) 0.0458(4) Uani 1 1 d . . . . .
C12 C 0.58268(17) 0.52501(16) 0.27891(11) 0.0389(4) Uani 1 1 d . . . . .
C13 C 0.68747(17) 0.54494(16) 0.22783(11) 0.0389(4) Uani 1 1 d . . . . .
C14 C 0.67925(19) 0.61964(18) 0.16472(12) 0.0452(4) Uani 1 1 d . . . . .
H14 H 0.610075 0.655902 0.155122 0.054 Uiso 1 1 calc R U . . .
C15 C 0.7705(2) 0.64140(19) 0.11610(14) 0.0507(5) Uani 1 1 d . . . . .
H15 H 0.762566 0.690950 0.074032 0.061 Uiso 1 1 calc R U . . .
C16 C 0.8741(2) 0.5883(2) 0.13094(14) 0.0539(5) Uani 1 1 d . . . . .
H16 H 0.935934 0.601779 0.098387 0.065 Uiso 1 1 calc R U . . .
C17 C 0.8860(2) 0.5154(2) 0.19387(14) 0.0515(5) Uani 1 1 d . . . . .
H17 H 0.956732 0.481092 0.203702 0.062 Uiso 1 1 calc R U . . .
C18 C 0.79317(17) 0.49246(17) 0.24314(12) 0.0407(4) Uani 1 1 d . . . . .
C19 C 0.60779(17) 0.44131(17) 0.34473(12) 0.0404(4) Uani 1 1 d . . . . .
C20 C 0.5199(2) 0.4129(2) 0.39624(13) 0.0492(4) Uani 1 1 d . . . . .
H20 H 0.450431 0.448561 0.391129 0.059 Uiso 1 1 calc R U . . .
C21 C 0.5325(2) 0.3338(2) 0.45441(15) 0.0574(5) Uani 1 1 d . . . . .
H21 H 0.472608 0.316420 0.488107 0.069 Uiso 1 1 calc R U . . .
C22 C 0.6356(2) 0.2805(2) 0.46190(15) 0.0601(5) Uani 1 1 d . . . . .
H22 H 0.644441 0.226014 0.500364 0.072 Uiso 1 1 calc R U . . .
C23 C 0.7255(2) 0.3077(2) 0.41272(14) 0.0532(5) Uani 1 1 d . . . . .
H23 H 0.794671 0.271512 0.418496 0.064 Uiso 1 1 calc R U . . .
C24 C 0.71346(18) 0.38931(18) 0.35408(12) 0.0425(4) Uani 1 1 d . . . . .
C25 C 0.92182(18) 0.37182(19) 0.32360(13) 0.0452(4) Uani 1 1 d . . . . .
C26 C 1.0392(2) 0.4396(2) 0.39037(15) 0.0588(5) Uani 1 1 d . . . . .
H26 H 1.045034 0.515555 0.423157 0.071 Uiso 1 1 calc R U . . .
C27 C 1.1486(2) 0.3937(3) 0.40833(18) 0.0719(7) Uani 1 1 d . . . . .
H27 H 1.227627 0.438632 0.453800 0.086 Uiso 1 1 calc R U . . .
C28 C 1.1407(2) 0.2824(3) 0.35931(19) 0.0734(7) Uani 1 1 d . . . . .
H28 H 1.214175 0.251750 0.371596 0.088 Uiso 1 1 calc R U . . .
C29 C 1.0253(3) 0.2171(3) 0.29269(19) 0.0745(7) Uani 1 1 d . . . . .
H29 H 1.020691 0.142363 0.258830 0.089 Uiso 1 1 calc R U . . .
C30 C 0.9146(2) 0.2608(2) 0.27487(16) 0.0613(6) Uani 1 1 d . . . . .
H30 H 0.835424 0.214827 0.229855 0.074 Uiso 1 1 calc R U . . .
C31 C 0.42897(19) 0.25305(18) 0.15892(13) 0.0473(4) Uani 1 1 d . . . . .
C32 C 0.51248(18) 0.24388(17) 0.10453(12) 0.0444(4) Uani 1 1 d . . . . .
C33 C 0.5395(2) 0.32880(19) 0.04614(13) 0.0475(4) Uani 1 1 d . . . . .
H33 H 0.497027 0.390160 0.041854 0.057 Uiso 1 1 calc R U . . .
C34 C 0.6244(2) 0.3213(2) -0.00214(13) 0.0529(5) Uani 1 1 d . . . . .
H34 H 0.639302 0.377477 -0.039192 0.063 Uiso 1 1 calc R U . . .
C35 C 0.6929(2) 0.2286(2) 0.00199(13) 0.0533(5) Uani 1 1 d . . . . .
C36 C 0.8505(3) 0.1313(3) -0.0377(2) 0.0816(8) Uani 1 1 d . . . . .
H36 H 0.913154 0.128749 -0.068694 0.098 Uiso 1 1 calc R U . . .
C37 C 0.8234(3) 0.0459(3) 0.0137(2) 0.0778(8) Uani 1 1 d . . . . .
H37 H 0.867125 -0.014576 0.016743 0.093 Uiso 1 1 calc R U . . .
C38 C 0.7312(2) 0.0475(2) 0.06186(16) 0.0608(6) Uani 1 1 d . . . . .
C39 C 0.6651(2) 0.14068(19) 0.05646(13) 0.0517(5) Uani 1 1 d . . . . .
C40 C 0.57408(19) 0.14729(17) 0.10697(13) 0.0473(4) Uani 1 1 d . . . . .
C41 C 0.5475(2) 0.05961(19) 0.16189(15) 0.0570(5) Uani 1 1 d . . . . .
C42 C 0.6139(3) -0.0341(2) 0.16456(19) 0.0708(7) Uani 1 1 d . . . . .
H42 H 0.596449 -0.092484 0.199774 0.085 Uiso 1 1 calc R U . . .
C43 C 0.7006(3) -0.0397(2) 0.11764(19) 0.0732(7) Uani 1 1 d . . . . .
H43 H 0.742112 -0.101722 0.121245 0.088 Uiso 1 1 calc R U . . .
C44 C 0.4600(3) 0.0692(2) 0.21178(17) 0.0652(6) Uani 1 1 d . . . . .
H44 H 0.439719 0.010746 0.246576 0.078 Uiso 1 1 calc R U . . .
C45 C 0.4027(2) 0.1642(2) 0.21037(16) 0.0603(5) Uani 1 1 d . . . . .
H45 H 0.344950 0.168903 0.244752 0.072 Uiso 1 1 calc R U . . .
C47 C 0.43449(17) 0.47291(18) 0.21812(12) 0.0415(4) Uani 1 1 d . . . . .
C48 C 0.7861(3) 0.2220(3) -0.04461(17) 0.0713(7) Uani 1 1 d . . . . .
H48 H 0.805242 0.278987 -0.080581 0.086 Uiso 1 1 calc R U . . .

loop_
_atom_site_aniso_label
_atom_site_aniso_U_11
_atom_site_aniso_U_22
_atom_site_aniso_U_33
_atom_site_aniso_U_23
_atom_site_aniso_U_13
_atom_site_aniso_U_12
Cl1 0.1517(10) 0.1318(9) 0.2345(16) 0.0783(10) 0.1210(11) 0.0702(8)
Cl2 0.1154(9) 0.1902(14) 0.1628(12) 0.0807(11) -0.0204(8) 0.0060(8)
C46 0.092(2) 0.139(3) 0.113(3) 0.033(3) 0.027(2) 0.028(2)
N1 0.0419(8) 0.0625(10) 0.0519(9) 0.0224(8) 0.0195(7) 0.0273(7)
C1 0.0442(10) 0.0602(11) 0.0539(10) 0.0251(9) 0.0253(8) 0.0269(9)
C2 0.0466(11) 0.0874(16) 0.0664(13) 0.0331(12) 0.0268(10) 0.0389(11)
C3 0.0364(10) 0.1049(19) 0.0617(13) 0.0251(13) 0.0139(9) 0.0297(11)
C4 0.0407(10) 0.0782(15) 0.0511(11) 0.0096(10) 0.0103(9) 0.0136(10)
C5 0.0381(9) 0.0597(11) 0.0451(10) 0.0142(8) 0.0155(7) 0.0155(8)
C6 0.0594(11) 0.0541(11) 0.0548(11) 0.0231(9) 0.0328(9) 0.0291(9)
C7 0.0927(18) 0.0648(14) 0.0773(15) 0.0328(13) 0.0509(14) 0.0474(14)
C8 0.119(2) 0.0529(13) 0.0800(17) 0.0179(13) 0.0559(17) 0.0371(15)
C9 0.102(2) 0.0517(13) 0.0706(15) 0.0031(11) 0.0395(15) 0.0105(13)
C10 0.0626(13) 0.0555(12) 0.0580(12) 0.0067(10) 0.0240(10) 0.0121(10)
C11 0.0516(10) 0.0459(10) 0.0482(10) 0.0140(8) 0.0249(8) 0.0174(8)
C12 0.0344(8) 0.0433(9) 0.0424(9) 0.0097(7) 0.0136(7) 0.0154(7)
C13 0.0350(8) 0.0429(9) 0.0398(9) 0.0081(7) 0.0124(7) 0.0131(7)
C14 0.0443(9) 0.0488(10) 0.0467(10) 0.0131(8) 0.0152(8) 0.0185(8)
C15 0.0542(11) 0.0548(11) 0.0510(11) 0.0205(9) 0.0228(9) 0.0193(9)
C16 0.0492(11) 0.0665(13) 0.0570(11) 0.0210(10) 0.0288(9) 0.0203(9)
C17 0.0405(9) 0.0665(12) 0.0573(11) 0.0184(10) 0.0219(9) 0.0236(9)
C18 0.0349(8) 0.0467(9) 0.0416(9) 0.0092(7) 0.0119(7) 0.0142(7)
C19 0.0356(8) 0.0459(9) 0.0396(9) 0.0084(7) 0.0110(7) 0.0133(7)
C20 0.0424(9) 0.0611(12) 0.0515(10) 0.0168(9) 0.0197(8) 0.0206(8)
C21 0.0536(11) 0.0723(14) 0.0555(12) 0.0241(10) 0.0274(9) 0.0198(10)
C22 0.0625(13) 0.0716(14) 0.0578(12) 0.0317(11) 0.0232(10) 0.0265(11)
C23 0.0517(11) 0.0638(12) 0.0545(11) 0.0239(10) 0.0178(9) 0.0277(9)
C24 0.0378(9) 0.0496(10) 0.0410(9) 0.0103(8) 0.0119(7) 0.0146(7)
C25 0.0382(9) 0.0548(11) 0.0480(10) 0.0138(8) 0.0134(8) 0.0213(8)
C26 0.0479(11) 0.0662(13) 0.0569(12) 0.0000(10) 0.0078(9) 0.0222(10)
C27 0.0428(11) 0.0911(18) 0.0710(15) 0.0058(13) -0.0007(10) 0.0249(11)
C28 0.0515(13) 0.0903(18) 0.0883(18) 0.0212(15) 0.0139(12) 0.0431(13)
C29 0.0710(15) 0.0691(15) 0.0879(18) 0.0041(13) 0.0151(13) 0.0421(13)
C30 0.0505(11) 0.0632(13) 0.0629(13) -0.0001(10) 0.0035(10) 0.0242(10)
C31 0.0411(9) 0.0466(10) 0.0475(10) 0.0069(8) 0.0098(8) 0.0081(8)
C32 0.0398(9) 0.0436(9) 0.0421(9) 0.0031(7) 0.0060(7) 0.0094(7)
C33 0.0469(10) 0.0493(10) 0.0452(10) 0.0092(8) 0.0103(8) 0.0169(8)
C34 0.0558(11) 0.0583(12) 0.0451(10) 0.0127(9) 0.0149(9) 0.0183(9)
C35 0.0512(11) 0.0580(12) 0.0462(10) 0.0023(9) 0.0116(8) 0.0168(9)
C36 0.0759(17) 0.102(2) 0.0769(17) 0.0043(16) 0.0306(14) 0.0435(16)
C37 0.0761(16) 0.0753(17) 0.0816(17) -0.0065(14) 0.0142(14) 0.0412(14)
C38 0.0604(12) 0.0512(12) 0.0630(13) -0.0052(10) 0.0068(10) 0.0234(10)
C39 0.0489(10) 0.0470(10) 0.0487(10) -0.0046(8) 0.0042(8) 0.0145(8)
C40 0.0460(10) 0.0397(9) 0.0468(10) 0.0010(8) 0.0053(8) 0.0099(7)
C41 0.0585(12) 0.0407(10) 0.0620(12) 0.0078(9) 0.0080(10) 0.0107(9)
C42 0.0804(16) 0.0472(12) 0.0831(17) 0.0185(11) 0.0176(14) 0.0217(11)
C43 0.0816(17) 0.0461(12) 0.0873(17) 0.0045(11) 0.0099(14) 0.0309(11)
C44 0.0732(15) 0.0505(12) 0.0711(14) 0.0223(11) 0.0232(12) 0.0125(10)
C45 0.0602(12) 0.0569(12) 0.0651(13) 0.0176(10) 0.0256(11) 0.0125(10)
C47 0.0362(8) 0.0520(10) 0.0435(9) 0.0163(8) 0.0165(7) 0.0185(7)
C48 0.0695(15) 0.0861(17) 0.0654(14) 0.0102(13) 0.0269(12) 0.0319(13)

loop_
_atom_type_symbol
_atom_type_description
_atom_type_scat_dispersion_real
_atom_type_scat_dispersion_imag
_atom_type_scat_source
C C 0.0181 0.0091 'International Tables Vol C Tables 4.2.6.8 and 6.1.1.4'
H H 0.0000 0.0000 'International Tables Vol C Tables 4.2.6.8 and 6.1.1.4'
Cl Cl 0.3639 0.7018 'International Tables Vol C Tables 4.2.6.8 and 6.1.1.4'
N N 0.0311 0.0180 'International Tables Vol C Tables 4.2.6.8 and 6.1.1.4'

loop_
_geom_angle_atom_site_label_1
_geom_angle_atom_site_label_2
_geom_angle_atom_site_label_3
_geom_angle
_geom_angle_site_symmetry_1
_geom_angle_site_symmetry_3
_geom_angle_publ_flag
Cl1 C46 H46A 108.4 . . ?
Cl1 C46 H46B 108.4 . . ?
Cl2 C46 Cl1 115.3(2) . . ?
Cl2 C46 H46A 108.4 . . ?
Cl2 C46 H46B 108.4 . . ?
H46A C46 H46B 107.5 . . ?
C18 N1 C24 121.29(15) . . ?
C18 N1 C25 119.83(15) . . ?
C24 N1 C25 118.82(15) . . ?
C2 C1 C6 130.04(19) . . ?
C2 C1 C47 120.8(2) . . ?
C47 C1 C6 109.14(16) . . ?
C1 C2 H2 120.5 . . ?
C3 C2 C1 118.9(2) . . ?
C3 C2 H2 120.5 . . ?
C2 C3 H3 119.7 . . ?
C2 C3 C4 120.55(19) . . ?
C4 C3 H3 119.7 . . ?
C3 C4 H4 119.1 . . ?
C3 C4 C5 121.8(2) . . ?
C5 C4 H4 119.1 . . ?
C4 C5 C31 119.49(19) . . ?
C47 C5 C4 117.39(19) . . ?
C47 C5 C31 122.84(16) . . ?
C7 C6 C1 131.5(2) . . ?
C11 C6 C1 108.64(17) . . ?
C11 C6 C7 119.9(2) . . ?
C6 C7 H7 120.5 . . ?
C8 C7 C6 119.1(2) . . ?
C8 C7 H7 120.5 . . ?
C7 C8 H8 119.6 . . ?
C7 C8 C9 120.9(2) . . ?
C9 C8 H8 119.6 . . ?
C8 C9 H9 119.5 . . ?
C8 C9 C10 120.9(3) . . ?
C10 C9 H9 119.5 . . ?
C9 C10 H10 120.8 . . ?
C11 C10 C9 118.3(2) . . ?
C11 C10 H10 120.8 . . ?
C6 C11 C12 111.25(17) . . ?
C10 C11 C6 120.95(19) . . ?
C10 C11 C12 127.80(18) . . ?
C11 C12 C47 100.79(14) . . ?
C13 C12 C11 109.46(14) . . ?
C13 C12 C47 112.79(14) . . ?
C19 C12 C11 111.37(14) . . ?
C19 C12 C13 111.65(14) . . ?
C19 C12 C47 110.31(14) . . ?
C14 C13 C12 119.07(15) . . ?
C14 C13 C18 118.74(16) . . ?
C18 C13 C12 122.17(15) . . ?
C13 C14 H14 119.0 . . ?
C15 C14 C13 122.07(17) . . ?
C15 C14 H14 119.0 . . ?
C14 C15 H15 120.5 . . ?
C14 C15 C16 118.92(18) . . ?
C16 C15 H15 120.5 . . ?
C15 C16 H16 119.8 . . ?
C17 C16 C15 120.34(18) . . ?
C17 C16 H16 119.8 . . ?
C16 C17 H17 119.5 . . ?
C16 C17 C18 121.00(18) . . ?
C18 C17 H17 119.5 . . ?
N1 C18 C13 121.36(16) . . ?
N1 C18 C17 119.72(16) . . ?
C13 C18 C17 118.91(17) . . ?
C20 C19 C12 118.85(16) . . ?
C20 C19 C24 118.50(17) . . ?
C24 C19 C12 122.63(16) . . ?
C19 C20 H20 118.9 . . ?
C21 C20 C19 122.25(18) . . ?
C21 C20 H20 118.9 . . ?
C20 C21 H21 120.6 . . ?
C20 C21 C22 118.89(19) . . ?
C22 C21 H21 120.6 . . ?
C21 C22 H22 119.8 . . ?
C23 C22 C21 120.48(19) . . ?
C23 C22 H22 119.8 . . ?
C22 C23 H23 119.7 . . ?
C22 C23 C24 120.60(19) . . ?
C24 C23 H23 119.7 . . ?
C19 C24 N1 120.81(16) . . ?
C19 C24 C23 119.26(17) . . ?
C23 C24 N1 119.93(17) . . ?
C26 C25 N1 120.06(18) . . ?
C30 C25 N1 120.03(18) . . ?
C30 C25 C26 119.90(18) . . ?
C25 C26 H26 120.2 . . ?
C25 C26 C27 119.6(2) . . ?
C27 C26 H26 120.2 . . ?
C26 C27 H27 119.9 . . ?
C28 C27 C26 120.3(2) . . ?
C28 C27 H27 119.9 . . ?
C27 C28 H28 120.1 . . ?
C29 C28 C27 119.8(2) . . ?
C29 C28 H28 120.1 . . ?
C28 C29 H29 119.7 . . ?
C28 C29 C30 120.5(2) . . ?
C30 C29 H29 119.7 . . ?
C25 C30 C29 119.9(2) . . ?
C25 C30 H30 120.0 . . ?
C29 C30 H30 120.0 . . ?
C32 C31 C5 122.78(17) . . ?
C45 C31 C5 117.84(19) . . ?
C45 C31 C32 119.38(19) . . ?
C31 C32 C33 122.78(18) . . ?
C31 C32 C40 119.09(18) . . ?
C40 C32 C33 118.13(18) . . ?
C32 C33 H33 119.3 . . ?
C34 C33 C32 121.49(19) . . ?
C34 C33 H33 119.3 . . ?
C33 C34 H34 119.2 . . ?
C33 C34 C35 121.6(2) . . ?
C35 C34 H34 119.2 . . ?
C39 C35 C34 118.36(19) . . ?
C48 C35 C34 122.8(2) . . ?
C48 C35 C39 118.9(2) . . ?
C37 C36 H36 119.5 . . ?
C37 C36 C48 121.0(3) . . ?
C48 C36 H36 119.5 . . ?
C36 C37 H37 119.4 . . ?
C36 C37 C38 121.2(2) . . ?
C38 C37 H37 119.4 . . ?
C37 C38 C39 118.7(2) . . ?
C37 C38 C43 123.1(2) . . ?
C39 C38 C43 118.1(2) . . ?
C35 C39 C38 119.7(2) . . ?
C35 C39 C40 120.24(18) . . ?
C40 C39 C38 120.0(2) . . ?
C39 C40 C32 120.04(19) . . ?
C39 C40 C41 119.93(19) . . ?
C41 C40 C32 120.0(2) . . ?
C40 C41 C42 118.5(2) . . ?
C44 C41 C40 118.9(2) . . ?
C44 C41 C42 122.6(2) . . ?
C41 C42 H42 119.2 . . ?
C43 C42 C41 121.6(2) . . ?
C43 C42 H42 119.2 . . ?
C38 C43 H43 119.1 . . ?
C42 C43 C38 121.8(2) . . ?
C42 C43 H43 119.1 . . ?
C41 C44 H44 119.6 . . ?
C45 C44 C41 120.8(2) . . ?
C45 C44 H44 119.6 . . ?
C31 C45 H45 119.1 . . ?
C44 C45 C31 121.7(2) . . ?
C44 C45 H45 119.1 . . ?
C1 C47 C12 110.17(16) . . ?
C5 C47 C1 120.53(17) . . ?
C5 C47 C12 129.07(16) . . ?
C35 C48 H48 119.7 . . ?
C36 C48 C35 120.5(3) . . ?
C36 C48 H48 119.7 . . ?

loop_
_geom_bond_atom_site_label_1
_geom_bond_atom_site_label_2
_geom_bond_distance
_geom_bond_site_symmetry_2
_geom_bond_publ_flag
Cl1 C46 1.716(4) . ?
Cl2 C46 1.712(4) . ?
C46 H46A 0.9700 . ?
C46 H46B 0.9700 . ?
N1 C18 1.393(2) . ?
N1 C24 1.404(2) . ?
N1 C25 1.438(2) . ?
C1 C2 1.388(3) . ?
C1 C6 1.463(3) . ?
C1 C47 1.402(3) . ?
C2 H2 0.9300 . ?
C2 C3 1.375(4) . ?
C3 H3 0.9300 . ?
C3 C4 1.379(3) . ?
C4 H4 0.9300 . ?
C4 C5 1.403(3) . ?
C5 C31 1.498(3) . ?
C5 C47 1.389(3) . ?
C6 C7 1.397(3) . ?
C6 C11 1.390(3) . ?
C7 H7 0.9300 . ?
C7 C8 1.369(4) . ?
C8 H8 0.9300 . ?
C8 C9 1.378(4) . ?
C9 H9 0.9300 . ?
C9 C10 1.393(3) . ?
C10 H10 0.9300 . ?
C10 C11 1.379(3) . ?
C11 C12 1.533(3) . ?
C12 C13 1.526(2) . ?
C12 C19 1.524(2) . ?
C12 C47 1.540(2) . ?
C13 C14 1.396(3) . ?
C13 C18 1.399(2) . ?
C14 H14 0.9300 . ?
C14 C15 1.380(3) . ?
C15 H15 0.9300 . ?
C15 C16 1.383(3) . ?
C16 H16 0.9300 . ?
C16 C17 1.381(3) . ?
C17 H17 0.9300 . ?
C17 C18 1.402(3) . ?
C19 C20 1.394(3) . ?
C19 C24 1.396(3) . ?
C20 H20 0.9300 . ?
C20 C21 1.376(3) . ?
C21 H21 0.9300 . ?
C21 C22 1.382(3) . ?
C22 H22 0.9300 . ?
C22 C23 1.380(3) . ?
C23 H23 0.9300 . ?
C23 C24 1.403(3) . ?
C25 C26 1.378(3) . ?
C25 C30 1.369(3) . ?
C26 H26 0.9300 . ?
C26 C27 1.386(3) . ?
C27 H27 0.9300 . ?
C27 C28 1.372(4) . ?
C28 H28 0.9300 . ?
C28 C29 1.360(4) . ?
C29 H29 0.9300 . ?
C29 C30 1.383(3) . ?
C30 H30 0.9300 . ?
C31 C32 1.406(3) . ?
C31 C45 1.390(3) . ?
C32 C33 1.442(3) . ?
C32 C40 1.425(3) . ?
C33 H33 0.9300 . ?
C33 C34 1.342(3) . ?
C34 H34 0.9300 . ?
C34 C35 1.437(3) . ?
C35 C39 1.420(3) . ?
C35 C48 1.395(3) . ?
C36 H36 0.9300 . ?
C36 C37 1.361(4) . ?
C36 C48 1.388(4) . ?
C37 H37 0.9300 . ?
C37 C38 1.395(4) . ?
C38 C39 1.424(3) . ?
C38 C43 1.435(4) . ?
C39 C40 1.420(3) . ?
C40 C41 1.421(3) . ?
C41 C42 1.431(3) . ?
C41 C44 1.388(3) . ?
C42 H42 0.9300 . ?
C42 C43 1.337(4) . ?
C43 H43 0.9300 . ?
C44 H44 0.9300 . ?
C44 C45 1.378(3) . ?
C45 H45 0.9300 . ?
C48 H48 0.9300 . ?

loop_
_geom_torsion_atom_site_label_1
_geom_torsion_atom_site_label_2
_geom_torsion_atom_site_label_3
_geom_torsion_atom_site_label_4
_geom_torsion
_geom_torsion_site_symmetry_1
_geom_torsion_site_symmetry_2
_geom_torsion_site_symmetry_3
_geom_torsion_site_symmetry_4
_geom_torsion_publ_flag
N1 C25 C26 C27 178.9(2) . . . . ?
N1 C25 C30 C29 -179.8(2) . . . . ?
C1 C2 C3 C4 1.1(3) . . . . ?
C1 C6 C7 C8 -179.8(2) . . . . ?
C1 C6 C11 C10 -179.51(18) . . . . ?
C1 C6 C11 C12 1.2(2) . . . . ?
C2 C1 C6 C7 -3.6(4) . . . . ?
C2 C1 C6 C11 175.8(2) . . . . ?
C2 C1 C47 C5 -1.7(3) . . . . ?
C2 C1 C47 C12 -176.65(17) . . . . ?
C2 C3 C4 C5 -0.4(4) . . . . ?
C3 C4 C5 C31 172.8(2) . . . . ?
C3 C4 C5 C47 -1.3(3) . . . . ?
C4 C5 C31 C32 102.4(2) . . . . ?
C4 C5 C31 C45 -77.4(2) . . . . ?
C4 C5 C47 C1 2.4(3) . . . . ?
C4 C5 C47 C12 176.20(18) . . . . ?
C5 C31 C32 C33 -2.8(3) . . . . ?
C5 C31 C32 C40 176.95(16) . . . . ?
C5 C31 C45 C44 -178.1(2) . . . . ?
C6 C1 C2 C3 -176.7(2) . . . . ?
C6 C1 C47 C5 175.56(17) . . . . ?
C6 C1 C47 C12 0.7(2) . . . . ?
C6 C7 C8 C9 -0.8(4) . . . . ?
C6 C11 C12 C13 118.29(16) . . . . ?
C6 C11 C12 C19 -117.76(17) . . . . ?
C6 C11 C12 C47 -0.76(19) . . . . ?
C7 C6 C11 C10 0.0(3) . . . . ?
C7 C6 C11 C12 -179.30(17) . . . . ?
C7 C8 C9 C10 0.0(4) . . . . ?
C8 C9 C10 C11 0.8(4) . . . . ?
C9 C10 C11 C6 -0.8(3) . . . . ?
C9 C10 C11 C12 178.4(2) . . . . ?
C10 C11 C12 C13 -60.9(2) . . . . ?
C10 C11 C12 C19 63.0(2) . . . . ?
C10 C11 C12 C47 180.00(19) . . . . ?
C11 C6 C7 C8 0.8(3) . . . . ?
C11 C12 C13 C14 -56.2(2) . . . . ?
C11 C12 C13 C18 122.76(18) . . . . ?
C11 C12 C19 C20 57.9(2) . . . . ?
C11 C12 C19 C24 -123.70(18) . . . . ?
C11 C12 C47 C1 0.03(18) . . . . ?
C11 C12 C47 C5 -174.32(18) . . . . ?
C12 C13 C14 C15 -179.91(17) . . . . ?
C12 C13 C18 N1 1.0(3) . . . . ?
C12 C13 C18 C17 -179.69(17) . . . . ?
C12 C19 C20 C21 177.21(18) . . . . ?
C12 C19 C24 N1 3.2(3) . . . . ?
C12 C19 C24 C23 -176.55(17) . . . . ?
C13 C12 C19 C20 -179.41(16) . . . . ?
C13 C12 C19 C24 -1.0(2) . . . . ?
C13 C12 C47 C1 -116.58(17) . . . . ?
C13 C12 C47 C5 69.1(2) . . . . ?
C13 C14 C15 C16 -0.5(3) . . . . ?
C14 C13 C18 N1 179.87(17) . . . . ?
C14 C13 C18 C17 -0.8(3) . . . . ?
C14 C15 C16 C17 -0.4(3) . . . . ?
C15 C16 C17 C18 0.8(3) . . . . ?
C16 C17 C18 N1 179.22(19) . . . . ?
C16 C17 C18 C13 -0.1(3) . . . . ?
C18 N1 C24 C19 -3.3(3) . . . . ?
C18 N1 C24 C23 176.41(18) . . . . ?
C18 N1 C25 C26 91.8(2) . . . . ?
C18 N1 C25 C30 -88.5(2) . . . . ?
C18 C13 C14 C15 1.1(3) . . . . ?
C19 C12 C13 C14 -179.94(15) . . . . ?
C19 C12 C13 C18 -1.0(2) . . . . ?
C19 C12 C47 C1 117.82(16) . . . . ?
C19 C12 C47 C5 -56.5(2) . . . . ?
C19 C20 C21 C22 -0.1(3) . . . . ?
C20 C19 C24 N1 -178.43(18) . . . . ?
C20 C19 C24 C23 1.9(3) . . . . ?
C20 C21 C22 C23 0.9(4) . . . . ?
C21 C22 C23 C24 -0.2(4) . . . . ?
C22 C23 C24 N1 179.1(2) . . . . ?
C22 C23 C24 C19 -1.1(3) . . . . ?
C24 N1 C18 C13 1.2(3) . . . . ?
C24 N1 C18 C17 -178.11(18) . . . . ?
C24 N1 C25 C26 -85.4(2) . . . . ?
C24 N1 C25 C30 94.3(2) . . . . ?
C24 C19 C20 C21 -1.3(3) . . . . ?
C25 N1 C18 C13 -175.87(17) . . . . ?
C25 N1 C18 C17 4.8(3) . . . . ?
C25 N1 C24 C19 173.83(17) . . . . ?
C25 N1 C24 C23 -6.5(3) . . . . ?
C25 C26 C27 C28 0.8(4) . . . . ?
C26 C25 C30 C29 -0.1(4) . . . . ?
C26 C27 C28 C29 0.2(5) . . . . ?
C27 C28 C29 C30 -1.1(5) . . . . ?
C28 C29 C30 C25 1.1(4) . . . . ?
C30 C25 C26 C27 -0.8(4) . . . . ?
C31 C5 C47 C1 -171.59(17) . . . . ?
C31 C5 C47 C12 2.3(3) . . . . ?
C31 C32 C33 C34 177.01(18) . . . . ?
C31 C32 C40 C39 -176.35(16) . . . . ?
C31 C32 C40 C41 1.9(3) . . . . ?
C32 C31 C45 C44 2.1(3) . . . . ?
C32 C33 C34 C35 -0.1(3) . . . . ?
C32 C40 C41 C42 -178.33(19) . . . . ?
C32 C40 C41 C44 0.7(3) . . . . ?
C33 C32 C40 C39 3.4(3) . . . . ?
C33 C32 C40 C41 -178.41(17) . . . . ?
C33 C34 C35 C39 2.3(3) . . . . ?
C33 C34 C35 C48 -177.2(2) . . . . ?
C34 C35 C39 C38 179.93(18) . . . . ?
C34 C35 C39 C40 -1.5(3) . . . . ?
C34 C35 C48 C36 179.4(2) . . . . ?
C35 C39 C40 C32 -1.3(3) . . . . ?
C35 C39 C40 C41 -179.50(17) . . . . ?
C36 C37 C38 C39 0.0(4) . . . . ?
C36 C37 C38 C43 -179.3(3) . . . . ?
C37 C36 C48 C35 0.7(4) . . . . ?
C37 C38 C39 C35 0.6(3) . . . . ?
C37 C38 C39 C40 -177.9(2) . . . . ?
C37 C38 C43 C42 178.5(2) . . . . ?
C38 C39 C40 C32 177.25(17) . . . . ?
C38 C39 C40 C41 -1.0(3) . . . . ?
C39 C35 C48 C36 -0.1(4) . . . . ?
C39 C38 C43 C42 -0.8(4) . . . . ?
C39 C40 C41 C42 -0.1(3) . . . . ?
C39 C40 C41 C44 178.94(19) . . . . ?
C40 C32 C33 C34 -2.7(3) . . . . ?
C40 C41 C42 C43 0.7(4) . . . . ?
C40 C41 C44 C45 -1.9(3) . . . . ?
C41 C42 C43 C38 -0.2(4) . . . . ?
C41 C44 C45 C31 0.5(4) . . . . ?
C42 C41 C44 C45 177.1(2) . . . . ?
C43 C38 C39 C35 180.0(2) . . . . ?
C43 C38 C39 C40 1.4(3) . . . . ?
C44 C41 C42 C43 -178.3(2) . . . . ?
C45 C31 C32 C33 177.02(18) . . . . ?
C45 C31 C32 C40 -3.3(3) . . . . ?
C47 C1 C2 C3 0.0(3) . . . . ?
C47 C1 C6 C7 179.4(2) . . . . ?
C47 C1 C6 C11 -1.1(2) . . . . ?
C47 C5 C31 C32 -83.8(2) . . . . ?
C47 C5 C31 C45 96.4(2) . . . . ?
C47 C12 C13 C14 55.2(2) . . . . ?
C47 C12 C13 C18 -125.91(18) . . . . ?
C47 C12 C19 C20 -53.2(2) . . . . ?
C47 C12 C19 C24 125.24(18) . . . . ?
C48 C35 C39 C38 -0.6(3) . . . . ?
C48 C35 C39 C40 177.96(19) . . . . ?
C48 C36 C37 C38 -0.7(4) . . . . ?
